data_7102748
loop_
_publ_author_name
'Nakano, Keisaku'
'Kawata, Satoshi'
'Yoneda, Ko'
'Fuyuhiro, Akira'
'Yagi, Takashi'
'Nasu, Saburo'
'Morimoto, Syotaro'
'Kaizaki, Sumio'

_publ_section_title
;
 Direct two-step spin-crossover through [HS-HS]...[LS-LS] at the
 plateau in dinuclear diiron(II) complex
 [{Fe(NCBH3)(4phpy)}2(mu-bpypz)2].
;
_journal_issue 24
_journal_name_full 'Chemical communications (Cambridge, England)'
_journal_page_first 2892
_journal_page_last 2893
_journal_paper_doi 10.1039/b411190g
_journal_year 2004
_chemical_formula_sum 'C50 H42 B2 Fe2 N12'
_chemical_formula_weight 944.28
_chemical_name_systematic
;
?
;
_space_group_IT_number 2
_symmetry_cell_setting triclinic
_symmetry_Int_Tables_number 2
_symmetry_space_group_name_Hall '-P 1'
_symmetry_space_group_name_H-M 'P -1'
_atom_sites_solution_hydrogens geom
_atom_sites_solution_primary direct
_atom_sites_solution_secondary difmap
_audit_creation_method SHELXL-97
_cell_angle_alpha 99.6120(10)
_cell_angle_beta 94.5510(10)
_cell_angle_gamma 98.1740(10)
_cell_formula_units_Z 2
_cell_length_a 9.3509(2)
_cell_length_b 14.91240(10)
_cell_length_c 17.1648(4)
_cell_measurement_reflns_used 11936
_cell_measurement_temperature 200(2)
_cell_measurement_theta_max 27.5
_cell_measurement_theta_min 1.4
_cell_volume 2322.89(8)
_computing_structure_refinement 'SHELXL-97 (Sheldrick, 1997)'
_computing_structure_solution 'SHELXS-97 (Sheldrick, 1990)'
_diffrn_ambient_temperature 200(2)
_diffrn_detector_area_resol_mean 10.00
_diffrn_measured_fraction_theta_full 0.939
_diffrn_measured_fraction_theta_max 0.939
_diffrn_measurement_device_type 'Rigaku RAXIS-RAPID'
_diffrn_measurement_method \w
_diffrn_radiation_monochromator graphite
_diffrn_radiation_source 'fine-focus sealed tube'
_diffrn_radiation_type MoK\a
_diffrn_radiation_wavelength 0.71069
_diffrn_reflns_av_R_equivalents 0.0548
_diffrn_reflns_av_sigmaI/netI 0.1240
_diffrn_reflns_limit_h_max 12
_diffrn_reflns_limit_h_min -12
_diffrn_reflns_limit_k_max 19
_diffrn_reflns_limit_k_min -19
_diffrn_reflns_limit_l_max 22
_diffrn_reflns_limit_l_min -22
_diffrn_reflns_number 17830
_diffrn_reflns_theta_full 27.48
_diffrn_reflns_theta_max 27.48
_diffrn_reflns_theta_min 1.40
_exptl_absorpt_coefficient_mu 0.674
_exptl_absorpt_correction_T_max 0.935
_exptl_absorpt_correction_T_min 0.633
_exptl_absorpt_correction_type multi-scan
_exptl_crystal_colour red
_exptl_crystal_density_diffrn 1.350
_exptl_crystal_density_method 'not measured'
_exptl_crystal_description block
_exptl_crystal_F_000 976
_exptl_crystal_size_max 0.30
_exptl_crystal_size_mid 0.20
_exptl_crystal_size_min 0.10
_refine_diff_density_max 1.171
_refine_diff_density_min -0.731
_refine_diff_density_rms 0.176
_refine_ls_extinction_method none
_refine_ls_goodness_of_fit_ref 0.997
_refine_ls_hydrogen_treatment mixed
_refine_ls_matrix_type full
_refine_ls_number_parameters 721
_refine_ls_number_reflns 10011
_refine_ls_number_restraints 0
_refine_ls_restrained_S_all 0.997
_refine_ls_R_factor_all 0.1614
_refine_ls_R_factor_gt 0.0739
_refine_ls_shift/su_max 0.001
_refine_ls_shift/su_mean 0.000
_refine_ls_structure_factor_coef Fsqd
_refine_ls_weighting_details 'calc w=1/[\s^2^(Fo^2^)+(0.0698P)^2^+0.0000P] where P=(Fo^2^+2Fc^2^)/3'
_refine_ls_weighting_scheme calc
_refine_ls_wR_factor_gt 0.1470
_refine_ls_wR_factor_ref 0.1755
_reflns_number_gt 4730
_reflns_number_total 10011
_reflns_threshold_expression >2sigma(I)
_cod_data_source_file b411190g.txt
_cod_data_source_block compound_3
_cod_original_sg_symbol_H-M 'P -1       '
_cod_database_code 7102748

loop_
_symmetry_equiv_pos_as_xyz
'x, y, z'
'-x, -y, -z'

loop_
_atom_site_label
_atom_site_type_symbol
_atom_site_fract_x
_atom_site_fract_y
_atom_site_fract_z
_atom_site_U_iso_or_equiv
_atom_site_adp_type
_atom_site_occupancy
_atom_site_symmetry_multiplicity
_atom_site_calc_flag
Fe1 Fe 0.12542(7) 0.60719(4) 0.07481(4) 0.0389(2) Uani 1 1 d
Fe2 Fe 0.61665(7) 1.12243(4) 0.56817(4) 0.0438(2) Uani 1 1 d
N1 N 0.0716(4) 0.7365(3) 0.1075(2) 0.0507(10) Uani 1 1 d
N2 N -0.0700(4) 0.5882(2) 0.0219(2) 0.0386(9) Uani 1 1 d
N3 N -0.1532(4) 0.5170(2) -0.0291(2) 0.0364(9) Uani 1 1 d
N4 N -0.3299(4) 0.3942(3) -0.1271(2) 0.0431(9) Uani 1 1 d
N5 N 0.0557(4) 0.5749(3) 0.1754(3) 0.0483(10) Uani 1 1 d
N6 N 0.2155(4) 0.6535(2) -0.0160(2) 0.0421(9) Uani 1 1 d
N7 N 0.5321(6) 1.2536(3) 0.5829(3) 0.0629(13) Uani 1 1 d
N8 N 0.4137(4) 1.0870(3) 0.5086(2) 0.0462(10) Uani 1 1 d
N9 N 0.3385(4) 1.0082(3) 0.4649(2) 0.0461(10) Uani 1 1 d
N10 N 0.1644(4) 0.8681(3) 0.3768(2) 0.0474(10) Uani 1 1 d
N11 N 0.5459(5) 1.1037(3) 0.6778(3) 0.0572(12) Uani 1 1 d
N12 N 0.7178(4) 1.1643(3) 0.4682(2) 0.0466(10) Uani 1 1 d
C1 C 0.1563(7) 0.8158(4) 0.1436(3) 0.0634(15) Uani 1 1 d
C2 C 0.1085(8) 0.8981(4) 0.1566(4) 0.0756(19) Uani 1 1 d
C3 C -0.0329(8) 0.9024(4) 0.1352(4) 0.0699(17) Uani 1 1 d
C4 C -0.1250(7) 0.8229(4) 0.0980(4) 0.0619(15) Uani 1 1 d
C5 C -0.0684(6) 0.7415(3) 0.0834(3) 0.0460(12) Uani 1 1 d
C6 C -0.1504(5) 0.6566(3) 0.0363(3) 0.0403(11) Uani 1 1 d
C7 C -0.2862(5) 0.6293(3) -0.0041(3) 0.0455(13) Uani 1 1 d
C8 C -0.2843(5) 0.5415(3) -0.0443(3) 0.0394(11) Uani 1 1 d
C9 C -0.3844(5) 0.4734(3) -0.0995(3) 0.0439(12) Uani 1 1 d
C10 C -0.5223(6) 0.4847(4) -0.1271(3) 0.0556(14) Uani 1 1 d
C11 C -0.6084(6) 0.4174(4) -0.1832(4) 0.0644(16) Uani 1 1 d
C12 C -0.5521(6) 0.3416(4) -0.2116(3) 0.0649(17) Uani 1 1 d
C13 C -0.4149(6) 0.3318(4) -0.1830(3) 0.0581(15) Uani 1 1 d
C14 C 0.0285(6) 0.5611(3) 0.2370(3) 0.0521(13) Uani 1 1 d
C15 C 0.3322(5) 0.7207(3) -0.0056(3) 0.0460(12) Uani 1 1 d
C16 C 0.4037(5) 0.7486(3) -0.0667(3) 0.0470(12) Uani 1 1 d
C17 C 0.3569(5) 0.7086(3) -0.1450(3) 0.0428(11) Uani 1 1 d
C18 C 0.2325(5) 0.6415(3) -0.1563(3) 0.0449(12) Uani 1 1 d
C19 C 0.1676(5) 0.6170(3) -0.0927(3) 0.0423(11) Uani 1 1 d
C20 C 0.4383(5) 0.7324(3) -0.2118(3) 0.0498(13) Uani 1 1 d
C21 C 0.5230(7) 0.8163(4) -0.2065(4) 0.0704(18) Uani 1 1 d
C22 C 0.6005(7) 0.8392(5) -0.2669(5) 0.084(2) Uani 1 1 d
C23 C 0.5897(8) 0.7751(6) -0.3358(5) 0.089(3) Uani 1 1 d
C24 C 0.5077(8) 0.6916(5) -0.3438(4) 0.0780(19) Uani 1 1 d
C25 C 0.4323(7) 0.6720(4) -0.2825(4) 0.0680(18) Uani 1 1 d
C26 C 0.6025(8) 1.3385(4) 0.6139(4) 0.079(2) Uani 1 1 d
C27 C 0.5331(12) 1.4150(5) 0.6152(5) 0.109(3) Uani 1 1 d
C28 C 0.3919(12) 1.4063(5) 0.5900(5) 0.103(3) Uani 1 1 d
C29 C 0.3187(8) 1.3194(4) 0.5587(4) 0.084(2) Uani 1 1 d
C30 C 0.3896(7) 1.2440(4) 0.5532(3) 0.0630(15) Uani 1 1 d
C31 C 0.3241(6) 1.1511(3) 0.5132(3) 0.0514(13) Uani 1 1 d
C32 C 0.1900(6) 1.1136(4) 0.4730(3) 0.0541(14) Uani 1 1 d
C33 C 0.2020(5) 1.0237(3) 0.4429(3) 0.0482(12) Uani 1 1 d
C34 C 0.1061(5) 0.9457(4) 0.3943(3) 0.0519(13) Uani 1 1 d
C35 C -0.0355(6) 0.9508(5) 0.3678(3) 0.0654(16) Uani 1 1 d
C36 C -0.1211(7) 0.8724(6) 0.3216(4) 0.082(2) Uani 1 1 d
C37 C -0.0611(7) 0.7952(5) 0.3034(4) 0.081(2) Uani 1 1 d
C38 C 0.0805(7) 0.7955(4) 0.3315(3) 0.0631(16) Uani 1 1 d
C39 C 0.5074(6) 1.0923(4) 0.7375(4) 0.0540(14) Uani 1 1 d
C40 C 0.8185(7) 1.2389(4) 0.4709(4) 0.0638(16) Uani 1 1 d
C41 C 0.8907(6) 1.2571(4) 0.4067(4) 0.0626(15) Uani 1 1 d
C42 C 0.8609(6) 1.1986(3) 0.3343(3) 0.0534(13) Uani 1 1 d
C43 C 0.7506(6) 1.1247(4) 0.3321(3) 0.0574(14) Uani 1 1 d
C44 C 0.6827(6) 1.1109(4) 0.3979(3) 0.0568(14) Uani 1 1 d
C45 C 0.9419(6) 1.2132(4) 0.2648(4) 0.0655(16) Uani 1 1 d
C46 C 1.0594(8) 1.2807(6) 0.2699(4) 0.089(2) Uani 1 1 d
C47 C 1.1341(9) 1.2919(7) 0.2043(6) 0.111(3) Uani 1 1 d
C48 C 1.0902(11) 1.2377(8) 0.1367(6) 0.106(3) Uani 1 1 d
C49 C 0.9738(10) 1.1687(5) 0.1269(5) 0.097(2) Uani 1 1 d
C50 C 0.9031(9) 1.1578(5) 0.1921(5) 0.089(2) Uani 1 1 d
B1 B -0.0154(10) 0.5426(6) 0.3218(4) 0.084(2) Uani 1 1 d
B2 B 0.4593(8) 1.0798(5) 0.8235(5) 0.075(2) Uani 1 1 d
H1 H 0.270(5) 0.812(3) 0.164(2) 0.038 Uiso 1 1 d
H2 H 0.182(5) 0.946(3) 0.179(2) 0.038 Uiso 1 1 d
H3 H -0.097(5) 0.944(3) 0.126(2) 0.038 Uiso 1 1 d
H4 H -0.215(5) 0.826(3) 0.074(2) 0.038 Uiso 1 1 d
H5 H -0.354(5) 0.651(3) -0.007(3) 0.038 Uiso 1 1 d
H6 H -0.558(5) 0.537(3) -0.109(2) 0.038 Uiso 1 1 d
H7 H -0.699(5) 0.421(3) -0.202(2) 0.038 Uiso 1 1 d
H8 H -0.610(5) 0.296(3) -0.245(2) 0.038 Uiso 1 1 d
H9 H -0.376(5) 0.285(3) -0.195(3) 0.038 Uiso 1 1 d
H10 H 0.034(4) 0.613(3) 0.363(2) 0.038 Uiso 1 1 d
H11 H -0.067(4) 0.469(3) 0.323(2) 0.038 Uiso 1 1 d
H12 H 0.096(4) 0.532(2) 0.371(2) 0.038 Uiso 1 1 d
H13 H 0.370(4) 0.754(3) 0.050(2) 0.038 Uiso 1 1 d
H14 H 0.480(5) 0.797(3) -0.053(2) 0.038 Uiso 1 1 d
H15 H 0.197(4) 0.616(3) -0.210(2) 0.038 Uiso 1 1 d
H16 H 0.087(5) 0.570(3) -0.100(2) 0.038 Uiso 1 1 d
H17 H 0.526(5) 0.859(3) -0.166(3) 0.038 Uiso 1 1 d
H18 H 0.654(5) 0.895(3) -0.251(2) 0.038 Uiso 1 1 d
H19 H 0.639(5) 0.779(3) -0.370(3) 0.038 Uiso 1 1 d
H20 H 0.501(5) 0.650(3) -0.391(3) 0.038 Uiso 1 1 d
H21 H 0.383(5) 0.626(3) -0.288(3) 0.038 Uiso 1 1 d
H22 H 0.708(5) 1.345(3) 0.633(2) 0.038 Uiso 1 1 d
H23 H 0.588(5) 1.459(3) 0.637(3) 0.038 Uiso 1 1 d
H24 H 0.315(4) 1.455(3) 0.594(2) 0.038 Uiso 1 1 d
H25 H 0.222(5) 1.314(3) 0.534(2) 0.038 Uiso 1 1 d
H26 H 0.104(5) 1.138(3) 0.456(2) 0.038 Uiso 1 1 d
H27 H -0.063(4) 1.012(3) 0.372(2) 0.038 Uiso 1 1 d
H28 H -0.215(5) 0.879(3) 0.301(2) 0.038 Uiso 1 1 d
H29 H -0.104(5) 0.745(3) 0.272(2) 0.038 Uiso 1 1 d
H30 H 0.127(5) 0.747(3) 0.323(3) 0.038 Uiso 1 1 d
H31 H 0.457(4) 1.144(3) 0.865(2) 0.038 Uiso 1 1 d
H32 H 0.360(5) 1.045(3) 0.823(2) 0.038 Uiso 1 1 d
H33 H 0.546(4) 1.059(2) 0.865(2) 0.038 Uiso 1 1 d
H34 H 0.840(4) 1.280(3) 0.519(2) 0.038 Uiso 1 1 d
H35 H 0.966(5) 1.310(3) 0.417(2) 0.038 Uiso 1 1 d
H36 H 0.734(5) 1.080(3) 0.287(2) 0.038 Uiso 1 1 d
H37 H 0.612(5) 1.059(3) 0.397(2) 0.038 Uiso 1 1 d
H38 H 1.066(5) 1.325(3) 0.311(3) 0.038 Uiso 1 1 d
H39 H 1.188(5) 1.352(3) 0.223(3) 0.038 Uiso 1 1 d
H40 H 1.124(6) 1.241(4) 0.106(3) 0.038 Uiso 1 1 d
H41 H 0.941(4) 1.132(3) 0.068(3) 0.038 Uiso 1 1 d
H42 H 0.824(5) 1.115(3) 0.182(3) 0.038 Uiso 1 1 d

loop_
_atom_site_aniso_label
_atom_site_aniso_U_11
_atom_site_aniso_U_22
_atom_site_aniso_U_33
_atom_site_aniso_U_23
_atom_site_aniso_U_13
_atom_site_aniso_U_12
Fe1 0.0315(4) 0.0403(4) 0.0400(4) -0.0005(3) 0.0002(3) 0.0001(3)
Fe2 0.0389(4) 0.0435(4) 0.0434(4) 0.0000(3) -0.0001(3) -0.0007(3)
N1 0.045(3) 0.045(2) 0.055(3) -0.003(2) 0.009(2) -0.0036(19)
N2 0.036(2) 0.035(2) 0.044(2) 0.0029(18) 0.0064(17) 0.0052(16)
N3 0.029(2) 0.036(2) 0.041(2) 0.0022(18) 0.0025(17) 0.0011(15)
N4 0.035(2) 0.048(2) 0.041(2) 0.0016(19) 0.0007(18) -0.0002(18)
N5 0.035(2) 0.046(2) 0.058(3) 0.000(2) 0.001(2) 0.0011(17)
N6 0.035(2) 0.039(2) 0.048(2) -0.0001(19) -0.0027(18) 0.0027(17)
N7 0.083(4) 0.050(3) 0.051(3) 0.000(2) 0.019(3) -0.004(2)
N8 0.049(3) 0.047(2) 0.042(2) 0.005(2) 0.010(2) 0.005(2)
N9 0.047(3) 0.047(2) 0.040(2) 0.003(2) 0.0025(19) 0.0032(19)
N10 0.042(2) 0.051(2) 0.044(2) 0.001(2) 0.0035(19) -0.0010(19)
N11 0.037(3) 0.057(3) 0.071(3) 0.009(3) -0.006(2) -0.005(2)
N12 0.037(2) 0.052(2) 0.047(3) 0.003(2) 0.0026(19) 0.0038(19)
C1 0.061(4) 0.048(3) 0.068(4) -0.013(3) 0.008(3) -0.007(3)
C2 0.073(5) 0.052(4) 0.086(5) -0.018(3) 0.016(4) -0.013(3)
C3 0.078(5) 0.047(3) 0.085(5) -0.001(3) 0.020(4) 0.018(3)
C4 0.061(4) 0.046(3) 0.077(4) -0.001(3) 0.019(3) 0.011(3)
C5 0.054(3) 0.038(3) 0.045(3) 0.002(2) 0.015(2) 0.005(2)
C6 0.039(3) 0.042(3) 0.040(3) 0.005(2) 0.007(2) 0.005(2)
C7 0.034(3) 0.047(3) 0.059(3) 0.011(3) 0.010(2) 0.012(2)
C8 0.027(2) 0.048(3) 0.040(3) 0.004(2) 0.003(2) 0.0001(19)
C9 0.038(3) 0.051(3) 0.045(3) 0.018(2) 0.006(2) 0.006(2)
C10 0.038(3) 0.064(3) 0.065(4) 0.010(3) 0.000(3) 0.010(3)
C11 0.035(3) 0.089(4) 0.066(4) 0.017(3) -0.008(3) 0.001(3)
C12 0.049(4) 0.072(4) 0.060(4) -0.001(3) -0.019(3) -0.010(3)
C13 0.047(3) 0.066(4) 0.053(3) -0.003(3) -0.007(3) 0.005(3)
C14 0.046(3) 0.051(3) 0.051(3) -0.003(3) -0.001(3) -0.003(2)
C15 0.040(3) 0.046(3) 0.045(3) -0.003(2) -0.001(2) -0.001(2)
C16 0.043(3) 0.046(3) 0.046(3) 0.004(2) -0.001(2) -0.005(2)
C17 0.042(3) 0.038(2) 0.046(3) 0.005(2) 0.000(2) 0.003(2)
C18 0.048(3) 0.042(3) 0.043(3) 0.007(2) -0.003(2) 0.009(2)
C19 0.037(3) 0.042(3) 0.042(3) 0.000(2) -0.004(2) -0.004(2)
C20 0.050(3) 0.052(3) 0.049(3) 0.019(3) -0.002(2) 0.005(2)
C21 0.080(5) 0.063(4) 0.064(4) 0.021(3) 0.004(4) -0.011(3)
C22 0.069(5) 0.086(5) 0.092(6) 0.038(5) -0.001(4) -0.025(4)
C23 0.065(5) 0.129(7) 0.081(6) 0.060(6) 0.007(4) -0.006(4)
C24 0.081(5) 0.094(5) 0.061(4) 0.018(4) 0.022(4) 0.008(4)
C25 0.069(4) 0.065(4) 0.068(4) 0.020(4) 0.015(3) -0.009(3)
C26 0.096(5) 0.055(4) 0.075(5) -0.012(3) 0.027(4) -0.013(4)
C27 0.163(10) 0.049(4) 0.098(6) -0.015(4) 0.040(7) -0.021(5)
C28 0.150(8) 0.050(4) 0.111(7) -0.006(4) 0.050(6) 0.025(5)
C29 0.105(6) 0.058(4) 0.095(5) 0.009(4) 0.028(4) 0.028(4)
C30 0.077(4) 0.053(3) 0.063(4) 0.007(3) 0.026(3) 0.015(3)
C31 0.058(4) 0.047(3) 0.050(3) 0.003(3) 0.018(3) 0.012(3)
C32 0.048(3) 0.061(3) 0.058(4) 0.016(3) 0.012(3) 0.014(3)
C33 0.044(3) 0.053(3) 0.047(3) 0.011(3) 0.004(2) 0.006(2)
C34 0.041(3) 0.070(3) 0.044(3) 0.014(3) 0.002(2) -0.001(3)
C35 0.051(4) 0.092(4) 0.056(4) 0.028(4) -0.002(3) 0.008(3)
C36 0.030(3) 0.132(6) 0.082(5) 0.025(5) -0.005(3) 0.001(4)
C37 0.058(4) 0.099(5) 0.066(4) 0.000(4) -0.020(3) -0.022(4)
C38 0.060(4) 0.065(4) 0.054(4) 0.002(3) -0.009(3) -0.005(3)
C39 0.036(3) 0.052(3) 0.066(4) 0.005(3) -0.005(3) -0.009(2)
C40 0.062(4) 0.056(3) 0.063(4) -0.012(3) 0.006(3) -0.001(3)
C41 0.060(4) 0.052(3) 0.073(4) 0.008(3) 0.016(3) -0.001(3)
C42 0.047(3) 0.051(3) 0.064(4) 0.015(3) 0.002(3) 0.010(2)
C43 0.060(4) 0.064(4) 0.045(3) 0.004(3) 0.003(3) 0.009(3)
C44 0.056(4) 0.054(3) 0.055(4) 0.004(3) 0.006(3) -0.002(3)
C45 0.057(4) 0.072(4) 0.079(5) 0.036(4) 0.013(3) 0.018(3)
C46 0.060(4) 0.138(7) 0.067(5) 0.036(4) 0.004(4) -0.005(4)
C47 0.075(5) 0.152(9) 0.111(7) 0.074(7) -0.004(5) -0.020(5)
C48 0.084(7) 0.150(8) 0.116(9) 0.074(8) 0.051(6) 0.045(6)
C49 0.140(8) 0.081(5) 0.091(6) 0.030(4) 0.058(6) 0.040(5)
C50 0.120(7) 0.064(4) 0.093(6) 0.021(4) 0.057(5) 0.010(4)
B1 0.105(7) 0.075(5) 0.054(4) 0.003(4) -0.003(4) -0.024(5)
B2 0.056(5) 0.076(5) 0.079(5) -0.008(4) 0.010(4) -0.021(4)

loop_
_atom_type_symbol
_atom_type_description
_atom_type_scat_dispersion_real
_atom_type_scat_dispersion_imag
_atom_type_scat_source
C C 0.0033 0.0016 'International Tables Vol C Tables 4.2.6.8 and 6.1.1.4'
H H 0.0000 0.0000 'International Tables Vol C Tables 4.2.6.8 and 6.1.1.4'
N N 0.0061 0.0033 'International Tables Vol C Tables 4.2.6.8 and 6.1.1.4'
B B 0.0013 0.0007 'International Tables Vol C Tables 4.2.6.8 and 6.1.1.4'
Fe Fe 0.3463 0.8444 'International Tables Vol C Tables 4.2.6.8 and 6.1.1.4'

loop_
_geom_angle_atom_site_label_1
_geom_angle_atom_site_label_2
_geom_angle_atom_site_label_3
_geom_angle
_geom_angle_site_symmetry_1
_geom_angle_site_symmetry_3
N2 Fe1 N3 91.83(14) . 2_565
N2 Fe1 N5 92.65(15) . .
N3 Fe1 N5 95.77(15) 2_565 .
N2 Fe1 N6 93.55(15) . .
N3 Fe1 N6 89.25(15) 2_565 .
N5 Fe1 N6 171.89(15) . .
N2 Fe1 N4 171.25(15) . 2_565
N3 Fe1 N4 79.79(15) 2_565 2_565
N5 Fe1 N4 85.74(15) . 2_565
N6 Fe1 N4 88.90(15) . 2_565
N2 Fe1 N1 79.76(15) . .
N3 Fe1 N1 170.70(15) 2_565 .
N5 Fe1 N1 88.62(16) . .
N6 Fe1 N1 87.35(15) . .
N4 Fe1 N1 108.78(16) 2_565 .
N8 Fe2 N9 91.57(15) . 2_676
N8 Fe2 N11 94.01(16) . .
N9 Fe2 N11 96.36(16) 2_676 .
N8 Fe2 N10 168.70(15) . 2_676
N9 Fe2 N10 77.13(15) 2_676 2_676
N11 Fe2 N10 87.21(15) . 2_676
N8 Fe2 N12 94.65(15) . .
N9 Fe2 N12 90.27(15) 2_676 .
N11 Fe2 N12 168.94(16) . .
N10 Fe2 N12 85.66(14) 2_676 .
N8 Fe2 N7 76.99(17) . .
N9 Fe2 N7 167.94(17) 2_676 .
N11 Fe2 N7 88.33(16) . .
N10 Fe2 N7 114.30(17) 2_676 .
N12 Fe2 N7 86.92(15) . .
C1 N1 C5 116.8(4) . .
C1 N1 Fe1 129.7(4) . .
C5 N1 Fe1 113.3(3) . .
C6 N2 N3 107.7(3) . .
C6 N2 Fe1 118.3(3) . .
N3 N2 Fe1 133.9(3) . .
C8 N3 N2 107.7(3) . .
C8 N3 Fe1 118.0(3) . 2_565
N2 N3 Fe1 134.2(3) . 2_565
C13 N4 C9 116.7(4) . .
C13 N4 Fe1 130.3(3) . 2_565
C9 N4 Fe1 113.0(3) . 2_565
C14 N5 Fe1 173.2(4) . .
C15 N6 C19 114.7(4) . .
C15 N6 Fe1 122.9(3) . .
C19 N6 Fe1 122.4(3) . .
C26 N7 C30 118.4(5) . .
C26 N7 Fe2 128.7(5) . .
C30 N7 Fe2 112.9(3) . .
N9 N8 C31 107.5(4) . .
N9 N8 Fe2 134.1(3) . .
C31 N8 Fe2 118.4(3) . .
N8 N9 C33 108.2(4) . .
N8 N9 Fe2 134.4(3) . 2_676
C33 N9 Fe2 117.3(3) . 2_676
C38 N10 C34 117.3(5) . .
C38 N10 Fe2 128.5(4) . 2_676
C34 N10 Fe2 114.2(3) . 2_676
C39 N11 Fe2 179.1(5) . .
C44 N12 C40 115.8(5) . .
C44 N12 Fe2 118.1(4) . .
C40 N12 Fe2 126.1(4) . .
N1 C1 C2 123.6(6) . .
N1 C1 H1 117(2) . .
C2 C1 H1 119(2) . .
C1 C2 C3 119.4(6) . .
C1 C2 H2 112(3) . .
C3 C2 H2 128(3) . .
C2 C3 C4 119.4(5) . .
C2 C3 H3 142(3) . .
C4 C3 H3 97(3) . .
C5 C4 C3 118.4(6) . .
C5 C4 H4 120(3) . .
C3 C4 H4 121(3) . .
N1 C5 C4 122.2(5) . .
N1 C5 C6 114.8(4) . .
C4 C5 C6 122.9(5) . .
N2 C6 C7 109.7(4) . .
N2 C6 C5 113.3(4) . .
C7 C6 C5 136.6(4) . .
C6 C7 C8 104.9(4) . .
C6 C7 H5 135(4) . .
C8 C7 H5 120(4) . .
N3 C8 C7 109.9(4) . .
N3 C8 C9 114.3(4) . .
C7 C8 C9 135.7(4) . .
N4 C9 C10 120.6(5) . .
N4 C9 C8 114.5(4) . .
C10 C9 C8 124.9(5) . .
C11 C10 C9 120.9(5) . .
C11 C10 H6 118(3) . .
C9 C10 H6 121(3) . .
C12 C11 C10 117.9(5) . .
C12 C11 H7 118(3) . .
C10 C11 H7 124(3) . .
C11 C12 C13 120.1(5) . .
C11 C12 H8 118(3) . .
C13 C12 H8 121(3) . .
N4 C13 C12 123.8(5) . .
N4 C13 H9 111(3) . .
C12 C13 H9 125(3) . .
N5 C14 B1 177.8(6) . .
N6 C15 C16 124.2(5) . .
N6 C15 H13 119(2) . .
C16 C15 H13 117(2) . .
C15 C16 C17 120.7(5) . .
C15 C16 H14 117(3) . .
C17 C16 H14 123(3) . .
C16 C17 C18 115.4(5) . .
C16 C17 C20 121.9(4) . .
C18 C17 C20 122.6(4) . .
C19 C18 C17 120.6(5) . .
C19 C18 H15 123(3) . .
C17 C18 H15 116(3) . .
N6 C19 C18 124.3(4) . .
N6 C19 H16 115(3) . .
C18 C19 H16 120(2) . .
C21 C20 C25 116.0(6) . .
C21 C20 C17 121.6(5) . .
C25 C20 C17 122.4(5) . .
C20 C21 C22 122.6(6) . .
C20 C21 H17 121(3) . .
C22 C21 H17 116(3) . .
C21 C22 C23 118.2(6) . .
C21 C22 H18 109(3) . .
C23 C22 H18 133(3) . .
C24 C23 C22 121.4(7) . .
C24 C23 H19 113(4) . .
C22 C23 H19 125(4) . .
C23 C24 C25 118.4(7) . .
C23 C24 H20 120(3) . .
C25 C24 H20 122(3) . .
C24 C25 C20 123.4(6) . .
C24 C25 H21 118(4) . .
C20 C25 H21 118(4) . .
N7 C26 C27 121.0(7) . .
N7 C26 H22 118(3) . .
C27 C26 H22 121(2) . .
C28 C27 C26 121.2(7) . .
C28 C27 H23 130(4) . .
C26 C27 H23 109(4) . .
C27 C28 C29 118.0(7) . .
C27 C28 H24 133(2) . .
C29 C28 H24 109(2) . .
C28 C29 C30 120.7(8) . .
C28 C29 H25 118(3) . .
C30 C29 H25 121(3) . .
N7 C30 C29 120.5(6) . .
N7 C30 C31 115.4(5) . .
C29 C30 C31 124.0(6) . .
N8 C31 C32 110.2(4) . .
N8 C31 C30 115.7(5) . .
C32 C31 C30 133.8(5) . .
C31 C32 C33 104.9(5) . .
C31 C32 H26 135(2) . .
C33 C32 H26 119(2) . .
N9 C33 C32 109.2(5) . .
N9 C33 C34 115.6(4) . .
C32 C33 C34 135.2(5) . .
N10 C34 C35 122.2(5) . .
N10 C34 C33 115.6(4) . .
C35 C34 C33 122.2(5) . .
C34 C35 C36 118.7(6) . .
C34 C35 H27 117(3) . .
C36 C35 H27 122(3) . .
C37 C36 C35 118.7(6) . .
C37 C36 H28 125(3) . .
C35 C36 H28 117(3) . .
C36 C37 C38 119.2(6) . .
C36 C37 H29 124(3) . .
C38 C37 H29 116(3) . .
N10 C38 C37 123.8(6) . .
N10 C38 H30 112(3) . .
C37 C38 H30 125(3) . .
N11 C39 B2 177.4(6) . .
N12 C40 C41 123.5(5) . .
N12 C40 H34 117(3) . .
C41 C40 H34 119(3) . .
C42 C41 C40 120.9(5) . .
C42 C41 H35 123(3) . .
C40 C41 H35 116(3) . .
C41 C42 C43 114.3(6) . .
C41 C42 C45 122.4(5) . .
C43 C42 C45 123.2(5) . .
C44 C43 C42 121.8(5) . .
C44 C43 H36 120(3) . .
C42 C43 H36 117(3) . .
N12 C44 C43 123.4(5) . .
N12 C44 H37 115(3) . .
C43 C44 H37 121(3) . .
C50 C45 C46 116.2(7) . .
C50 C45 C42 121.2(6) . .
C46 C45 C42 122.6(6) . .
C45 C46 C47 121.3(7) . .
C45 C46 H38 114(3) . .
C47 C46 H38 122(3) . .
C48 C47 C46 119.2(8) . .
C48 C47 H39 138(3) . .
C46 C47 H39 99(3) . .
C47 C48 C49 122.8(8) . .
C47 C48 H40 121(6) . .
C49 C48 H40 116(6) . .
C50 C49 C48 117.1(9) . .
C50 C49 H41 126(3) . .
C48 C49 H41 117(2) . .
C49 C50 C45 123.2(7) . .
C49 C50 H42 114(3) . .
C45 C50 H42 122(3) . .
C14 B1 H10 101(2) . .
C14 B1 H11 115(2) . .
H10 B1 H11 143(3) . .
C14 B1 H12 113.7(18) . .
H10 B1 H12 70(2) . .
H11 B1 H12 89(2) . .
C39 B2 H31 116(2) . .
C39 B2 H32 115(2) . .
H31 B2 H32 103(3) . .
C39 B2 H33 115(2) . .
H31 B2 H33 92(3) . .
H32 B2 H33 114(3) . .

loop_
_geom_bond_atom_site_label_1
_geom_bond_atom_site_label_2
_geom_bond_distance
_geom_bond_site_symmetry_2
Fe1 N2 1.936(4) .
Fe1 N3 1.949(3) 2_565
Fe1 N5 2.002(5) .
Fe1 N6 2.005(4) .
Fe1 N4 2.051(4) 2_565
Fe1 N1 2.060(4) .
Fe2 N8 2.038(4) .
Fe2 N9 2.048(4) 2_676
Fe2 N11 2.092(5) .
Fe2 N10 2.161(4) 2_676
Fe2 N12 2.162(4) .
Fe2 N7 2.195(4) .
N1 C1 1.350(6) .
N1 C5 1.357(6) .
N2 C6 1.353(5) .
N2 N3 1.358(4) .
N3 C8 1.346(5) .
N3 Fe1 1.949(3) 2_565
N4 C13 1.337(6) .
N4 C9 1.381(6) .
N4 Fe1 2.051(4) 2_565
N5 C14 1.151(6) .
N6 C15 1.351(6) .
N6 C19 1.352(6) .
N7 C26 1.342(7) .
N7 C30 1.367(7) .
N8 N9 1.351(5) .
N8 C31 1.354(6) .
N9 C33 1.365(6) .
N9 Fe2 2.048(4) 2_676
N10 C38 1.331(6) .
N10 C34 1.348(6) .
N10 Fe2 2.161(4) 2_676
N11 C39 1.144(6) .
N12 C44 1.319(6) .
N12 C40 1.344(6) .
C1 C2 1.355(8) .
C1 H1 1.10(4) .
C2 C3 1.358(9) .
C2 H2 0.92(4) .
C3 C4 1.387(8) .
C3 H3 0.95(4) .
C4 C5 1.385(7) .
C4 H4 0.92(4) .
C5 C6 1.458(6) .
C6 C7 1.370(6) .
C7 C8 1.377(6) .
C7 H5 0.75(4) .
C8 C9 1.440(6) .
C9 C10 1.381(7) .
C10 C11 1.381(7) .
C10 H6 0.90(4) .
C11 C12 1.348(8) .
C11 H7 0.90(4) .
C12 C13 1.374(8) .
C12 H8 0.89(4) .
C13 H9 0.83(4) .
C14 B1 1.600(9) .
C15 C16 1.378(7) .
C15 H13 1.01(4) .
C16 C17 1.384(6) .
C16 H14 0.92(4) .
C17 C18 1.401(6) .
C17 C20 1.489(7) .
C18 C19 1.367(7) .
C18 H15 0.95(4) .
C19 H16 0.94(4) .
C20 C21 1.367(7) .
C20 C25 1.377(8) .
C21 C22 1.372(9) .
C21 H17 0.86(4) .
C22 C23 1.378(10) .
C22 H18 0.90(4) .
C23 C24 1.346(9) .
C23 H19 0.78(4) .
C24 C25 1.361(8) .
C24 H20 0.93(4) .
C25 H21 0.75(4) .
C26 C27 1.389(11) .
C26 H22 1.00(4) .
C27 C28 1.338(12) .
C27 H23 0.79(4) .
C28 C29 1.376(9) .
C28 H24 1.09(4) .
C29 C30 1.378(8) .
C29 H25 0.96(4) .
C30 C31 1.463(7) .
C31 C32 1.377(7) .
C32 C33 1.378(7) .
C32 H26 0.97(4) .
C33 C34 1.454(7) .
C34 C35 1.382(7) .
C35 C36 1.400(9) .
C35 H27 0.97(4) .
C36 C37 1.354(9) .
C36 H28 0.94(4) .
C37 C38 1.371(8) .
C37 H29 0.87(4) .
C38 H30 0.89(4) .
C39 B2 1.610(9) .
C40 C41 1.383(8) .
C40 H34 0.93(4) .
C41 C42 1.377(7) .
C41 H35 0.96(4) .
C42 C43 1.391(7) .
C42 C45 1.493(8) .
C43 C44 1.370(7) .
C43 H36 0.93(4) .
C44 H37 0.94(4) .
C45 C50 1.367(9) .
C45 C46 1.367(9) .
C46 C47 1.393(10) .
C46 H38 0.87(4) .
C47 C48 1.298(13) .
C47 H39 0.95(4) .
C48 C49 1.366(13) .
C48 H40 0.64(5) .
C49 C50 1.365(9) .
C49 H41 1.07(4) .
C50 H42 0.89(4) .
B1 H10 1.17(4) .
B1 H11 1.14(4) .
B1 H12 1.33(4) .
B2 H31 1.09(4) .
B2 H32 1.00(4) .
B2 H33 1.15(4) .

loop_
_geom_torsion_atom_site_label_1
_geom_torsion_atom_site_label_2
_geom_torsion_atom_site_label_3
_geom_torsion_atom_site_label_4
_geom_torsion
_geom_torsion_site_symmetry_1
_geom_torsion_site_symmetry_4
N2 Fe1 N1 C1 -169.8(5) . .
N3 Fe1 N1 C1 -144.4(9) 2_565 .
N5 Fe1 N1 C1 97.2(5) . .
N6 Fe1 N1 C1 -75.8(5) . .
N4 Fe1 N1 C1 12.2(5) 2_565 .
N2 Fe1 N1 C5 5.2(3) . .
N3 Fe1 N1 C5 30.6(11) 2_565 .
N5 Fe1 N1 C5 -87.8(3) . .
N6 Fe1 N1 C5 99.3(3) . .
N4 Fe1 N1 C5 -172.8(3) 2_565 .
N3 Fe1 N2 C6 176.9(3) 2_565 .
N5 Fe1 N2 C6 81.1(3) . .
N6 Fe1 N2 C6 -93.7(3) . .
N4 Fe1 N2 C6 160.2(9) 2_565 .
N1 Fe1 N2 C6 -7.1(3) . .
N3 Fe1 N2 N3 -1.8(4) 2_565 .
N5 Fe1 N2 N3 -97.7(4) . .
N6 Fe1 N2 N3 87.5(4) . .
N4 Fe1 N2 N3 -18.5(13) 2_565 .
N1 Fe1 N2 N3 174.2(4) . .
C6 N2 N3 C8 -1.2(5) . .
Fe1 N2 N3 C8 177.6(3) . .
C6 N2 N3 Fe1 -176.3(3) . 2_565
Fe1 N2 N3 Fe1 2.5(6) . 2_565
N2 Fe1 N5 C14 -158(4) . .
N3 Fe1 N5 C14 109(4) 2_565 .
N6 Fe1 N5 C14 -19(4) . .
N4 Fe1 N5 C14 30(4) 2_565 .
N1 Fe1 N5 C14 -79(4) . .
N2 Fe1 N6 C15 144.4(4) . .
N3 Fe1 N6 C15 -123.8(4) 2_565 .
N5 Fe1 N6 C15 4.6(13) . .
N4 Fe1 N6 C15 -44.0(4) 2_565 .
N1 Fe1 N6 C15 64.9(4) . .
N2 Fe1 N6 C19 -38.5(4) . .
N3 Fe1 N6 C19 53.3(4) 2_565 .
N5 Fe1 N6 C19 -178.4(9) . .
N4 Fe1 N6 C19 133.1(4) 2_565 .
N1 Fe1 N6 C19 -118.1(4) . .
N8 Fe2 N7 C26 -171.9(5) . .
N9 Fe2 N7 C26 -153.2(7) 2_676 .
N11 Fe2 N7 C26 93.6(5) . .
N10 Fe2 N7 C26 7.4(5) 2_676 .
N12 Fe2 N7 C26 -76.4(5) . .
N8 Fe2 N7 C30 5.7(4) . .
N9 Fe2 N7 C30 24.5(10) 2_676 .
N11 Fe2 N7 C30 -88.8(4) . .
N10 Fe2 N7 C30 -174.9(3) 2_676 .
N12 Fe2 N7 C30 101.2(4) . .
N9 Fe2 N8 N9 0.3(5) 2_676 .
N11 Fe2 N8 N9 -96.2(4) . .
N10 Fe2 N8 N9 -0.4(10) 2_676 .
N12 Fe2 N8 N9 90.7(4) . .
N7 Fe2 N8 N9 176.4(4) . .
N9 Fe2 N8 C31 176.8(4) 2_676 .
N11 Fe2 N8 C31 80.3(4) . .
N10 Fe2 N8 C31 176.1(7) 2_676 .
N12 Fe2 N8 C31 -92.8(4) . .
N7 Fe2 N8 C31 -7.1(4) . .
C31 N8 N9 C33 -0.3(5) . .
Fe2 N8 N9 C33 176.5(3) . .
C31 N8 N9 Fe2 -177.2(3) . 2_676
Fe2 N8 N9 Fe2 -0.4(7) . 2_676
N8 Fe2 N11 C39 88(28) . .
N9 Fe2 N11 C39 -4(28) 2_676 .
N10 Fe2 N11 C39 -81(28) 2_676 .
N12 Fe2 N11 C39 -131(28) . .
N7 Fe2 N11 C39 164(28) . .
N8 Fe2 N12 C44 -44.4(4) . .
N9 Fe2 N12 C44 47.2(4) 2_676 .
N11 Fe2 N12 C44 174.2(7) . .
N10 Fe2 N12 C44 124.2(4) 2_676 .
N7 Fe2 N12 C44 -121.1(4) . .
N8 Fe2 N12 C40 138.2(4) . .
N9 Fe2 N12 C40 -130.2(4) 2_676 .
N11 Fe2 N12 C40 -3.2(11) . .
N10 Fe2 N12 C40 -53.1(4) 2_676 .
N7 Fe2 N12 C40 61.5(4) . .
C5 N1 C1 C2 0.1(8) . .
Fe1 N1 C1 C2 175.0(5) . .
N1 C1 C2 C3 2.4(10) . .
C1 C2 C3 C4 -2.1(10) . .
C2 C3 C4 C5 -0.6(10) . .
C1 N1 C5 C4 -2.9(7) . .
Fe1 N1 C5 C4 -178.7(4) . .
C1 N1 C5 C6 172.9(4) . .
Fe1 N1 C5 C6 -2.8(5) . .
C3 C4 C5 N1 3.2(9) . .
C3 C4 C5 C6 -172.3(5) . .
N3 N2 C6 C7 1.1(5) . .
Fe1 N2 C6 C7 -178.0(3) . .
N3 N2 C6 C5 -173.5(4) . .
Fe1 N2 C6 C5 7.5(5) . .
N1 C5 C6 N2 -2.7(6) . .
C4 C5 C6 N2 173.1(5) . .
N1 C5 C6 C7 -175.2(5) . .
C4 C5 C6 C7 0.6(9) . .
N2 C6 C7 C8 -0.5(6) . .
C5 C6 C7 C8 172.2(5) . .
N2 N3 C8 C7 0.9(5) . .
Fe1 N3 C8 C7 176.9(3) 2_565 .
N2 N3 C8 C9 178.5(4) . .
Fe1 N3 C8 C9 -5.4(5) 2_565 .
C6 C7 C8 N3 -0.2(6) . .
C6 C7 C8 C9 -177.2(5) . .
C13 N4 C9 C10 2.1(7) . .
Fe1 N4 C9 C10 -178.5(4) 2_565 .
C13 N4 C9 C8 -175.2(4) . .
Fe1 N4 C9 C8 4.2(5) 2_565 .
N3 C8 C9 N4 0.5(6) . .
C7 C8 C9 N4 177.4(5) . .
N3 C8 C9 C10 -176.6(5) . .
C7 C8 C9 C10 0.2(9) . .
N4 C9 C10 C11 -0.3(8) . .
C8 C9 C10 C11 176.7(5) . .
C9 C10 C11 C12 -1.8(9) . .
C10 C11 C12 C13 2.0(9) . .
C9 N4 C13 C12 -2.0(8) . .
Fe1 N4 C13 C12 178.8(4) 2_565 .
C11 C12 C13 N4 -0.1(10) . .
Fe1 N5 C14 B1 139(13) . .
C19 N6 C15 C16 -2.9(7) . .
Fe1 N6 C15 C16 174.4(4) . .
N6 C15 C16 C17 0.9(8) . .
C15 C16 C17 C18 1.6(7) . .
C15 C16 C17 C20 -175.4(4) . .
C16 C17 C18 C19 -1.9(7) . .
C20 C17 C18 C19 175.0(4) . .
C15 N6 C19 C18 2.5(7) . .
Fe1 N6 C19 C18 -174.7(4) . .
C17 C18 C19 N6 -0.2(8) . .
C16 C17 C20 C21 -27.3(7) . .
C18 C17 C20 C21 156.0(5) . .
C16 C17 C20 C25 153.2(5) . .
C18 C17 C20 C25 -23.6(8) . .
C25 C20 C21 C22 -1.3(9) . .
C17 C20 C21 C22 179.1(6) . .
C20 C21 C22 C23 1.2(11) . .
C21 C22 C23 C24 -1.2(11) . .
C22 C23 C24 C25 1.4(12) . .
C23 C24 C25 C20 -1.6(11) . .
C21 C20 C25 C24 1.6(9) . .
C17 C20 C25 C24 -178.8(6) . .
C30 N7 C26 C27 -0.6(9) . .
Fe2 N7 C26 C27 176.9(5) . .
N7 C26 C27 C28 4.1(12) . .
C26 C27 C28 C29 -3.5(13) . .
C27 C28 C29 C30 -0.3(12) . .
C26 N7 C30 C29 -3.1(9) . .
Fe2 N7 C30 C29 179.0(5) . .
C26 N7 C30 C31 174.1(5) . .
Fe2 N7 C30 C31 -3.9(6) . .
C28 C29 C30 N7 3.6(10) . .
C28 C29 C30 C31 -173.3(6) . .
N9 N8 C31 C32 0.5(6) . .
Fe2 N8 C31 C32 -176.9(3) . .
N9 N8 C31 C30 -175.3(4) . .
Fe2 N8 C31 C30 7.3(6) . .
N7 C30 C31 N8 -1.8(7) . .
C29 C30 C31 N8 175.2(6) . .
N7 C30 C31 C32 -176.4(6) . .
C29 C30 C31 C32 0.6(10) . .
N8 C31 C32 C33 -0.5(6) . .
C30 C31 C32 C33 174.3(6) . .
N8 N9 C33 C32 0.0(6) . .
Fe2 N9 C33 C32 177.5(3) 2_676 .
N8 N9 C33 C34 179.3(4) . .
Fe2 N9 C33 C34 -3.2(6) 2_676 .
C31 C32 C33 N9 0.3(6) . .
C31 C32 C33 C34 -178.9(6) . .
C38 N10 C34 C35 0.9(8) . .
Fe2 N10 C34 C35 -176.6(4) 2_676 .
C38 N10 C34 C33 -179.0(4) . .
Fe2 N10 C34 C33 3.5(5) 2_676 .
N9 C33 C34 N10 -0.4(7) . .
C32 C33 C34 N10 178.8(6) . .
N9 C33 C34 C35 179.7(5) . .
C32 C33 C34 C35 -1.2(9) . .
N10 C34 C35 C36 0.3(9) . .
C33 C34 C35 C36 -179.7(5) . .
C34 C35 C36 C37 -1.2(10) . .
C35 C36 C37 C38 0.8(11) . .
C34 N10 C38 C37 -1.4(9) . .
Fe2 N10 C38 C37 175.7(5) 2_676 .
C36 C37 C38 N10 0.6(11) . .
Fe2 N11 C39 B2 122(26) . .
C44 N12 C40 C41 -4.6(8) . .
Fe2 N12 C40 C41 172.8(4) . .
N12 C40 C41 C42 0.9(9) . .
C40 C41 C42 C43 2.5(8) . .
C40 C41 C42 C45 -176.7(5) . .
C41 C42 C43 C44 -2.2(8) . .
C45 C42 C43 C44 176.9(5) . .
C40 N12 C44 C43 4.9(8) . .
Fe2 N12 C44 C43 -172.7(4) . .
C42 C43 C44 N12 -1.6(9) . .
C41 C42 C45 C50 -175.2(6) . .
C43 C42 C45 C50 5.6(8) . .
C41 C42 C45 C46 5.8(9) . .
C43 C42 C45 C46 -173.3(6) . .
C50 C45 C46 C47 0.1(11) . .
C42 C45 C46 C47 179.1(7) . .
C45 C46 C47 C48 0.8(13) . .
C46 C47 C48 C49 -0.8(15) . .
C47 C48 C49 C50 -0.1(14) . .
C48 C49 C50 C45 1.1(12) . .
C46 C45 C50 C49 -1.1(11) . .
C42 C45 C50 C49 179.9(6) . .
